data_7055071
loop_
_publ_author_name
'Hettstedt, Christina'
'Mayer, Peter'
'Karaghiosoff, Konstantin'

_publ_section_title
;
 Halogen bonding in the crystal structures of 1,2-diiodo alkenes
;
_journal_issue 11
_journal_name_full 'New J. Chem.'
_journal_page_first 8522
_journal_paper_doi 10.1039/C5NJ00821B
_journal_volume 39
_journal_year 2015
_chemical_formula_moiety 'C13 H16 I2 O2'
_chemical_formula_sum 'C13 H16 I2 O2'
_chemical_formula_weight 458.06
_chemical_name_systematic
;
(Z)-(3,3-diethoxy-1,2-diiodoprop-1-en-1-yl)benzene
;
_space_group_IT_number 14
_symmetry_cell_setting monoclinic
_symmetry_space_group_name_Hall '-P 2yn'
_symmetry_space_group_name_H-M 'P 1 21/n 1'
_atom_sites_solution_hydrogens geom
_atom_sites_solution_primary direct
_atom_sites_solution_secondary difmap
_audit_creation_method SHELXL-97
_audit_update_record
;
2014-12-02 deposited with the CCDC.
2015-08-07 downloaded from the CCDC.
;
_cell_angle_alpha 90.00
_cell_angle_beta 98.253(3)
_cell_angle_gamma 90.00
_cell_formula_units_Z 4
_cell_length_a 11.3978(4)
_cell_length_b 7.2145(2)
_cell_length_c 18.1044(6)
_cell_measurement_reflns_used 8178
_cell_measurement_temperature 100(2)
_cell_measurement_theta_max 32.2110
_cell_measurement_theta_min 4.5240
_cell_volume 1473.30(8)
_computing_cell_refinement
;
CrysAlisPro, Agilent Technologies,
Version 1.171.36.24 (release 03-12-2012 CrysAlis171 .NET)
(compiled Dec  3 2012,18:21:49)
;
_computing_data_collection
;
CrysAlisPro, Agilent Technologies,
Version 1.171.36.24 (release 03-12-2012 CrysAlis171 .NET)
(compiled Dec  3 2012,18:21:49)
;
_computing_data_reduction
;
CrysAlisPro, Agilent Technologies,
Version 1.171.36.24 (release 03-12-2012 CrysAlis171 .NET)
(compiled Dec  3 2012,18:21:49)
;
_computing_molecular_graphics
;
'ORTEP (M. N. Burnett, C. K. Johnson, ORTEP-III: Oak Ridge Thermal Ellipsoid
;
_computing_publication_material
;
PLATON (A. L. Spek, Acta Crystallogr, Sect. A, 1990, 46, C34, 1995 version).
;
_computing_structure_refinement 'SHELXL-97 (Sheldrick, 1997)'
_computing_structure_solution 'SHELXS-97 (Sheldrick, 1990)'
_diffrn_ambient_temperature 100(2)
_diffrn_detector_area_resol_mean 15.9809
_diffrn_measured_fraction_theta_full 0.996
_diffrn_measured_fraction_theta_max 0.996
_diffrn_measurement_device_type 'Xcalibur, Sapphire3'
_diffrn_measurement_method '\w scans'
_diffrn_radiation_monochromator graphite
_diffrn_radiation_source 'Enhance (Mo) X-ray Source'
_diffrn_radiation_type MoK\a
_diffrn_radiation_wavelength 0.71069
_diffrn_reflns_av_R_equivalents 0.0416
_diffrn_reflns_av_sigmaI/netI 0.0241
_diffrn_reflns_limit_h_max 15
_diffrn_reflns_limit_h_min -15
_diffrn_reflns_limit_k_max 9
_diffrn_reflns_limit_k_min -9
_diffrn_reflns_limit_l_max 24
_diffrn_reflns_limit_l_min -24
_diffrn_reflns_number 24970
_diffrn_reflns_theta_full 28.28
_diffrn_reflns_theta_max 28.28
_diffrn_reflns_theta_min 4.19
_exptl_absorpt_coefficient_mu 4.258
_exptl_absorpt_correction_T_max 1.00000
_exptl_absorpt_correction_T_min 0.52973
_exptl_absorpt_correction_type multi-scan
_exptl_absorpt_process_details
;
CrysAlisPro, Agilent Technologies,
Version 1.171.36.24 (release 03-12-2012 CrysAlis171 .NET)
(compiled Dec  3 2012,18:21:49)
Empirical absorption correction using spherical harmonics,
implemented in SCALE3 ABSPACK scaling algorithm.
;
_exptl_crystal_colour colorless
_exptl_crystal_density_diffrn 2.065
_exptl_crystal_density_method 'not measured'
_exptl_crystal_description platelet
_exptl_crystal_F_000 864
_exptl_crystal_recrystallization_method 'Re-crystallisation from solvent: Ethylacetate'
_exptl_crystal_size_max 0.417
_exptl_crystal_size_mid 0.176
_exptl_crystal_size_min 0.053
_refine_diff_density_max 1.057
_refine_diff_density_min -0.675
_refine_diff_density_rms 0.121
_refine_ls_extinction_method none
_refine_ls_goodness_of_fit_ref 1.098
_refine_ls_hydrogen_treatment mixed
_refine_ls_matrix_type full
_refine_ls_number_parameters 166
_refine_ls_number_reflns 3647
_refine_ls_number_restraints 0
_refine_ls_restrained_S_all 1.098
_refine_ls_R_factor_all 0.0294
_refine_ls_R_factor_gt 0.0231
_refine_ls_shift/su_max 0.002
_refine_ls_shift/su_mean 0.000
_refine_ls_structure_factor_coef Fsqd
_refine_ls_weighting_details 'calc w=1/[\s^2^(Fo^2^)+(0.0245P)^2^+1.2359P] where P=(Fo^2^+2Fc^2^)/3'
_refine_ls_weighting_scheme calc
_refine_ls_wR_factor_gt 0.0531
_refine_ls_wR_factor_ref 0.0566
_reflns_number_gt 3215
_reflns_number_total 3647
_reflns_threshold_expression >2\s(I)
_cod_data_source_file c5nj00821b2.cif
_cod_data_source_block test1
_cod_depositor_comments 'Adding full bibliography for 7055070--7055078.cif.'
_cod_original_sg_symbol_H-M 'P 21/n'
_cod_database_code 7055071

loop_
_symmetry_equiv_pos_as_xyz
'x, y, z'
'-x+1/2, y+1/2, -z+1/2'
'-x, -y, -z'
'x-1/2, -y-1/2, z-1/2'

loop_
_atom_site_label
_atom_site_type_symbol
_atom_site_fract_x
_atom_site_fract_y
_atom_site_fract_z
_atom_site_U_iso_or_equiv
_atom_site_adp_type
_atom_site_occupancy
_atom_site_symmetry_multiplicity
_atom_site_calc_flag
_atom_site_refinement_flags
I2 I 0.598422(17) -0.32474(2) 0.595744(10) 0.01948(6) Uani 1 1 d .
I1 I 0.346979(17) -0.20487(3) 0.692806(11) 0.01994(6) Uani 1 1 d .
C13 C 0.5329(3) 0.3326(4) 0.88949(17) 0.0250(7) Uani 1 1 d .
H13A H 0.547(2) 0.455(3) 0.9131(6) 0.037 Uiso 1 1 calc R
H13B H 0.606(2) 0.259(3) 0.8988(3) 0.037 Uiso 1 1 calc R
H13C H 0.4692(16) 0.268(3) 0.9107(5) 0.037 Uiso 1 1 calc R
C1 C 0.4733(3) -0.0141(4) 0.66727(15) 0.0160(5) Uani 1 1 d .
C3 C 0.6584(2) 0.0805(4) 0.61982(15) 0.0152(5) Uani 1 1 d .
C2 C 0.5654(2) -0.0542(4) 0.63270(15) 0.0154(5) Uani 1 1 d .
C5 C 0.7618(3) 0.2563(4) 0.53542(17) 0.0209(6) Uani 1 1 d .
H5 H 0.7711(4) 0.2930(14) 0.4847(19) 0.025 Uiso 1 1 calc R
C9 C 0.4523(3) 0.1796(4) 0.69659(15) 0.0165(6) Uani 1 1 d .
H9 H 0.5037(18) 0.270(3) 0.6752(8) 0.020 Uiso 1 1 calc R
C4 C 0.6738(3) 0.1314(4) 0.54728(16) 0.0180(6) Uani 1 1 d .
H4 H 0.6253(18) 0.0817(19) 0.5072(15) 0.022 Uiso 1 1 calc R
O1 O 0.48264(18) 0.1739(3) 0.77385(11) 0.0170(4) Uani 1 1 d .
C12 C 0.4970(3) 0.3566(4) 0.80627(16) 0.0219(6) Uani 1 1 d .
H12A H 0.4236(18) 0.4248(18) 0.7964(3) 0.026 Uiso 1 1 calc R
H12B H 0.5573(15) 0.4241(17) 0.7852(5) 0.026 Uiso 1 1 calc R
O2 O 0.33337(17) 0.2350(3) 0.67985(10) 0.0173(4) Uani 1 1 d .
C6 C 0.8366(3) 0.3291(4) 0.59566(18) 0.0212(6) Uani 1 1 d .
H6 H 0.899(2) 0.415(3) 0.5873(4) 0.025 Uiso 1 1 calc R
C11 C 0.1701(3) 0.3327(4) 0.59199(18) 0.0238(7) Uani 1 1 d .
H11A H 0.1465(8) 0.368(3) 0.5420(11) 0.036 Uiso 1 1 calc R
H11B H 0.1576(5) 0.432(3) 0.6236(11) 0.036 Uiso 1 1 calc R
H11C H 0.1254(10) 0.230(2) 0.6034(12) 0.036 Uiso 1 1 calc R
C8 C 0.7337(3) 0.1559(4) 0.67985(16) 0.0183(6) Uani 1 1 d .
H8 H 0.7240(4) 0.1209(13) 0.7316(18) 0.022 Uiso 1 1 calc R
C10 C 0.2994(3) 0.2826(4) 0.60306(15) 0.0198(6) Uani 1 1 d .
H10A H 0.3130(4) 0.178(3) 0.5713(8) 0.024 Uiso 1 1 calc R
H10B H 0.3464(12) 0.387(3) 0.5898(4) 0.024 Uiso 1 1 calc R
C7 C 0.8223(3) 0.2796(4) 0.66761(17) 0.0207(6) Uani 1 1 d .
H7 H 0.8737(19) 0.331(2) 0.7092(16) 0.025 Uiso 1 1 calc R

loop_
_atom_site_aniso_label
_atom_site_aniso_U_11
_atom_site_aniso_U_22
_atom_site_aniso_U_33
_atom_site_aniso_U_23
_atom_site_aniso_U_13
_atom_site_aniso_U_12
I2 0.02148(11) 0.01703(10) 0.02049(10) -0.00114(7) 0.00491(7) 0.00152(7)
I1 0.01741(11) 0.02227(10) 0.02042(10) 0.00204(7) 0.00370(7) -0.00331(7)
C13 0.0314(18) 0.0201(15) 0.0218(16) -0.0033(12) -0.0019(13) -0.0023(13)
C1 0.0164(14) 0.0188(13) 0.0121(13) 0.0024(10) -0.0007(10) -0.0020(11)
C3 0.0123(13) 0.0171(13) 0.0161(13) -0.0001(10) 0.0016(10) 0.0049(11)
C2 0.0163(14) 0.0164(13) 0.0119(12) -0.0009(10) -0.0036(10) 0.0002(11)
C5 0.0223(16) 0.0219(14) 0.0190(15) 0.0016(12) 0.0047(12) 0.0011(12)
C9 0.0193(15) 0.0151(13) 0.0141(13) 0.0012(10) -0.0015(11) 0.0015(11)
C4 0.0175(15) 0.0204(13) 0.0155(14) 0.0000(11) 0.0001(11) 0.0008(11)
O1 0.0188(11) 0.0161(9) 0.0151(10) -0.0008(7) -0.0012(8) -0.0006(8)
C12 0.0266(17) 0.0179(13) 0.0196(15) 0.0008(11) -0.0022(12) -0.0002(12)
O2 0.0141(10) 0.0257(10) 0.0124(9) 0.0026(8) 0.0024(7) 0.0055(8)
C6 0.0131(14) 0.0199(14) 0.0314(17) 0.0026(12) 0.0060(12) 0.0011(12)
C11 0.0202(16) 0.0275(16) 0.0220(15) 0.0036(12) -0.0031(12) -0.0009(13)
C8 0.0168(15) 0.0222(14) 0.0150(14) -0.0002(11) -0.0005(11) 0.0028(11)
C10 0.0209(15) 0.0245(15) 0.0133(14) 0.0000(11) 0.0002(11) 0.0048(12)
C7 0.0162(15) 0.0204(14) 0.0239(15) -0.0054(12) -0.0029(12) 0.0020(11)

loop_
_atom_type_symbol
_atom_type_description
_atom_type_scat_dispersion_real
_atom_type_scat_dispersion_imag
_atom_type_scat_source
C C 0.0033 0.0016 'International Tables Vol C Tables 4.2.6.8 and 6.1.1.4'
H H 0.0000 0.0000 'International Tables Vol C Tables 4.2.6.8 and 6.1.1.4'
O O 0.0106 0.0060 'International Tables Vol C Tables 4.2.6.8 and 6.1.1.4'
I I -0.4742 1.8119 'International Tables Vol C Tables 4.2.6.8 and 6.1.1.4'

loop_
_geom_angle_atom_site_label_1
_geom_angle_atom_site_label_2
_geom_angle_atom_site_label_3
_geom_angle
C12 C13 H13A 109.5
C12 C13 H13B 109.5
H13A C13 H13B 109.5
C12 C13 H13C 109.5
H13A C13 H13C 109.5
H13B C13 H13C 109.5
C2 C1 C9 122.5(3)
C2 C1 I1 125.2(2)
C9 C1 I1 112.22(19)
C8 C3 C4 118.9(3)
C8 C3 C2 120.5(2)
C4 C3 C2 120.6(2)
C1 C2 C3 124.3(3)
C1 C2 I2 122.6(2)
C3 C2 I2 113.09(19)
C6 C5 C4 120.0(3)
C6 C5 H5 120.0
C4 C5 H5 120.0
O1 C9 O2 108.6(2)
O1 C9 C1 107.1(2)
O2 C9 C1 112.4(2)
O1 C9 H9 109.6
O2 C9 H9 109.6
C1 C9 H9 109.6
C5 C4 C3 120.4(3)
C5 C4 H4 119.8
C3 C4 H4 119.8
C9 O1 C12 112.3(2)
O1 C12 C13 107.4(2)
O1 C12 H12A 110.2
C13 C12 H12A 110.2
O1 C12 H12B 110.2
C13 C12 H12B 110.2
H12A C12 H12B 108.5
C9 O2 C10 113.3(2)
C7 C6 C5 120.0(3)
C7 C6 H6 120.0
C5 C6 H6 120.0
C10 C11 H11A 109.5
C10 C11 H11B 109.5
H11A C11 H11B 109.5
C10 C11 H11C 109.5
H11A C11 H11C 109.5
H11B C11 H11C 109.5
C7 C8 C3 120.4(3)
C7 C8 H8 119.8
C3 C8 H8 119.8
O2 C10 C11 108.1(2)
O2 C10 H10A 110.1
C11 C10 H10A 110.1
O2 C10 H10B 110.1
C11 C10 H10B 110.1
H10A C10 H10B 108.4
C6 C7 C8 120.2(3)
C6 C7 H7 119.9
C8 C7 H7 119.9

loop_
_geom_bond_atom_site_label_1
_geom_bond_atom_site_label_2
_geom_bond_distance
I2 C2 2.115(3)
I1 C1 2.091(3)
C13 C12 1.514(4)
C13 H13A 0.9846
C13 H13B 0.9846
C13 H13C 0.9846
C1 C2 1.329(4)
C1 C9 1.526(4)
C3 C8 1.395(4)
C3 C4 1.399(4)
C3 C2 1.481(4)
C5 C6 1.387(4)
C5 C4 1.388(4)
C5 H5 0.9763
C9 O1 1.392(3)
C9 O2 1.404(3)
C9 H9 0.9919
C4 H4 0.9198
O1 C12 1.443(3)
C12 H12A 0.9649
C12 H12B 0.9649
O2 C10 1.430(3)
C6 C7 1.383(4)
C6 H6 0.9693
C11 C10 1.503(4)
C11 H11A 0.9404
C11 H11B 0.9404
C11 H11C 0.9404
C8 C7 1.389(4)
C8 H8 0.9913
C10 H10A 0.9761
C10 H10B 0.9761
C7 H7 0.9600

loop_
_geom_torsion_atom_site_label_1
_geom_torsion_atom_site_label_2
_geom_torsion_atom_site_label_3
_geom_torsion_atom_site_label_4
_geom_torsion
C9 C1 C2 C3 1.2(4)
I1 C1 C2 C3 -175.6(2)
C9 C1 C2 I2 177.56(19)
I1 C1 C2 I2 0.8(3)
C8 C3 C2 C1 65.3(4)
C4 C3 C2 C1 -116.1(3)
C8 C3 C2 I2 -111.4(2)
C4 C3 C2 I2 67.2(3)
C2 C1 C9 O1 -105.1(3)
I1 C1 C9 O1 72.0(2)
C2 C1 C9 O2 135.8(3)
I1 C1 C9 O2 -47.1(3)
C6 C5 C4 C3 1.2(4)
C8 C3 C4 C5 -0.7(4)
C2 C3 C4 C5 -179.4(3)
O2 C9 O1 C12 -73.9(3)
C1 C9 O1 C12 164.6(2)
C9 O1 C12 C13 -178.5(3)
O1 C9 O2 C10 167.8(2)
C1 C9 O2 C10 -73.9(3)
C4 C5 C6 C7 -1.1(5)
C4 C3 C8 C7 0.1(4)
C2 C3 C8 C7 178.8(3)
C9 O2 C10 C11 178.1(2)
C5 C6 C7 C8 0.5(4)
C3 C8 C7 C6 0.0(4)
